data_4062321
_journal_name_full Organometallics
_journal_year 2003
_chemical_formula_sum 'C43 H38 P2 Pt'
_chemical_formula_weight 811.76
_space_group_IT_number 14
_symmetry_cell_setting monoclinic
_symmetry_space_group_name_Hall '-P 2ybc'
_symmetry_space_group_name_H-M 'P 1 21/c 1'
_cell_angle_alpha 90.00
_cell_angle_beta 110.864(2)
_cell_angle_gamma 90.00
_cell_formula_units_Z 4
_cell_length_a 15.4989(12)
_cell_length_b 12.0592(9)
_cell_length_c 20.2752(15)
_cell_measurement_temperature 293(2)
_cell_volume 3541.0(5)
_diffrn_ambient_temperature 293(2)
_exptl_crystal_density_diffrn 1.523
_cod_original_sg_symbol_H-M 'P 21/c'
_cod_database_code 4062321

loop_
_symmetry_equiv_pos_as_xyz
'x, y, z'
'-x, y+1/2, -z+1/2'
'-x, -y, -z'
'x, -y-1/2, z-1/2'

loop_
_atom_site_label
_atom_site_type_symbol
_atom_site_fract_x
_atom_site_fract_y
_atom_site_fract_z
_atom_site_U_iso_or_equiv
_atom_site_adp_type
_atom_site_occupancy
_atom_site_symmetry_multiplicity
_atom_site_calc_flag
_atom_site_refinement_flags
_atom_site_disorder_assembly
_atom_site_disorder_group
Pt1 Pt 0.227964(11) 0.422631(12) 0.422946(7) 0.03683(5) Uani 1 1 d . . .
P2 P 0.23712(7) 0.23696(8) 0.44605(5) 0.0383(2) Uani 1 1 d . . .
P1 P 0.19638(8) 0.60533(8) 0.39848(5) 0.0383(2) Uani 1 1 d . . .
C1 C 0.3232(3) 0.4530(3) 0.52203(19) 0.0366(9) Uani 1 1 d . . .
C2 C 0.4163(3) 0.4460(4) 0.5353(2) 0.0556(12) Uani 1 1 d . . .
H2 H 0.4361 0.4285 0.4983 0.067 Uiso 1 1 calc R . .
C3 C 0.4827(3) 0.4643(5) 0.6026(3) 0.0800(17) Uani 1 1 d . . .
H3 H 0.5451 0.4593 0.6095 0.096 Uiso 1 1 calc R . .
C4 C 0.4559(4) 0.4895(5) 0.6580(3) 0.0808(17) Uani 1 1 d . . .
H4 H 0.4996 0.5011 0.7028 0.097 Uiso 1 1 calc R . .
C5 C 0.3645(4) 0.4972(4) 0.6466(2) 0.0664(14) Uani 1 1 d . . .
H5 H 0.3454 0.5143 0.6840 0.080 Uiso 1 1 calc R . .
C6 C 0.2992(3) 0.4802(3) 0.5801(2) 0.0459(11) Uani 1 1 d . . .
H6 H 0.2370 0.4871 0.5739 0.055 Uiso 1 1 calc R . .
C7 C 0.1308(3) 0.3899(3) 0.3137(2) 0.0489(12) Uani 1 1 d . . .
H7A H 0.1402 0.4440 0.2822 0.073 Uiso 1 1 calc R . .
H7B H 0.0685 0.3944 0.3125 0.073 Uiso 1 1 calc R . .
H7C H 0.1420 0.3171 0.2993 0.073 Uiso 1 1 calc R . .
C11 C 0.2518(3) 0.7085(3) 0.46746(19) 0.0407(10) Uani 1 1 d . . .
C12 C 0.2044(3) 0.7848(4) 0.4920(2) 0.0550(12) Uani 1 1 d . . .
H12 H 0.1402 0.7855 0.4744 0.066 Uiso 1 1 calc R . .
C13 C 0.2528(4) 0.8601(4) 0.5430(3) 0.0673(15) Uani 1 1 d . . .
H13 H 0.2206 0.9111 0.5598 0.081 Uiso 1 1 calc R . .
C14 C 0.3458(5) 0.8611(4) 0.5687(2) 0.0729(17) Uani 1 1 d . . .
H14 H 0.3773 0.9123 0.6032 0.087 Uiso 1 1 calc R . .
C15 C 0.3933(4) 0.7876(4) 0.5445(2) 0.0717(15) Uani 1 1 d . . .
H15 H 0.4575 0.7888 0.5623 0.086 Uiso 1 1 calc R . .
C16 C 0.3473(3) 0.7106(4) 0.4934(2) 0.0558(12) Uani 1 1 d . . .
H16 H 0.3803 0.6606 0.4767 0.067 Uiso 1 1 calc R . .
C21 C 0.2225(3) 0.6640(3) 0.32506(19) 0.0413(10) Uani 1 1 d . . .
C22 C 0.2710(3) 0.6026(4) 0.2924(2) 0.0518(11) Uani 1 1 d . . .
H22 H 0.2865 0.5294 0.3059 0.062 Uiso 1 1 calc R . .
C23 C 0.2966(3) 0.6486(5) 0.2403(2) 0.0671(14) Uani 1 1 d . . .
H23 H 0.3287 0.6062 0.2183 0.081 Uiso 1 1 calc R . .
C24 C 0.2753(4) 0.7557(5) 0.2206(3) 0.0755(16) Uani 1 1 d . . .
H24 H 0.2946 0.7868 0.1862 0.091 Uiso 1 1 calc R . .
C25 C 0.2260(4) 0.8179(4) 0.2507(3) 0.0772(16) Uani 1 1 d . . .
H25 H 0.2096 0.8904 0.2357 0.093 Uiso 1 1 calc R . .
C26 C 0.2001(3) 0.7726(4) 0.3044(2) 0.0623(13) Uani 1 1 d . . .
H26 H 0.1679 0.8154 0.3260 0.075 Uiso 1 1 calc R . .
C31 C 0.0731(3) 0.6219(3) 0.3778(2) 0.0406(10) Uani 1 1 d . . .
C32 C 0.0111(3) 0.6397(4) 0.3100(2) 0.0538(12) Uani 1 1 d . . .
H32 H 0.0330 0.6541 0.2736 0.065 Uiso 1 1 calc R . .
C33 C -0.0827(3) 0.6363(4) 0.2959(2) 0.0632(13) Uani 1 1 d . . .
H33 H -0.1236 0.6458 0.2498 0.076 Uiso 1 1 calc R . .
C34 C -0.1162(3) 0.6191(4) 0.3489(3) 0.0658(14) Uani 1 1 d . . .
H34 H -0.1795 0.6191 0.3395 0.079 Uiso 1 1 calc R . .
C35 C -0.0548(3) 0.6018(4) 0.4170(3) 0.0651(14) Uani 1 1 d . . .
H35 H -0.0770 0.5902 0.4535 0.078 Uiso 1 1 calc R . .
C36 C 0.0376(3) 0.6017(4) 0.4307(2) 0.0562(12) Uani 1 1 d . . .
H36 H 0.0780 0.5879 0.4764 0.067 Uiso 1 1 calc R . .
C41 C 0.1256(3) 0.1684(4) 0.4143(2) 0.0442(10) Uani 1 1 d . . .
C42 C 0.1133(3) 0.0582(4) 0.3944(2) 0.0619(13) Uani 1 1 d . . .
H42 H 0.1637 0.0163 0.3945 0.074 Uiso 1 1 calc R . .
C43 C 0.0268(5) 0.0095(5) 0.3742(3) 0.094(2) Uani 1 1 d . . .
H43 H 0.0189 -0.0642 0.3598 0.112 Uiso 1 1 calc R . .
C44 C -0.0471(4) 0.0708(6) 0.3756(3) 0.095(2) Uani 1 1 d . . .
H44 H -0.1048 0.0374 0.3635 0.114 Uiso 1 1 calc R . .
C45 C -0.0376(4) 0.1792(6) 0.3945(3) 0.0822(17) Uani 1 1 d . . .
H45 H -0.0885 0.2202 0.3944 0.099 Uiso 1 1 calc R . .
C46 C 0.0487(3) 0.2284(4) 0.4139(2) 0.0673(14) Uani 1 1 d . . .
H46 H 0.0553 0.3028 0.4269 0.081 Uiso 1 1 calc R . .
C51 C 0.2829(3) 0.1952(3) 0.5386(2) 0.0421(10) Uani 1 1 d . . .
C52 C 0.3768(3) 0.1981(3) 0.5756(2) 0.0581(13) Uani 1 1 d . . .
H52 H 0.4170 0.2145 0.5521 0.070 Uiso 1 1 calc R . .
C53 C 0.4118(4) 0.1764(4) 0.6481(3) 0.0787(18) Uani 1 1 d . . .
H53 H 0.4750 0.1806 0.6731 0.094 Uiso 1 1 calc R . .
C54 C 0.3532(5) 0.1494(4) 0.6818(3) 0.084(2) Uani 1 1 d . . .
H54 H 0.3770 0.1330 0.7298 0.100 Uiso 1 1 calc R . .
C55 C 0.2602(5) 0.1457(4) 0.6468(3) 0.0780(17) Uani 1 1 d . . .
H55 H 0.2206 0.1279 0.6706 0.094 Uiso 1 1 calc R . .
C56 C 0.2255(4) 0.1692(3) 0.5749(2) 0.0565(12) Uani 1 1 d . . .
H56 H 0.1620 0.1672 0.5508 0.068 Uiso 1 1 calc R . .
C61 C 0.3080(3) 0.1592(3) 0.40728(19) 0.0385(9) Uani 1 1 d . . .
C62 C 0.3437(3) 0.0558(3) 0.4317(2) 0.0527(12) Uani 1 1 d . . .
H62 H 0.3336 0.0253 0.4704 0.063 Uiso 1 1 calc R . .
C63 C 0.3943(3) -0.0026(4) 0.3994(2) 0.0611(13) Uani 1 1 d . . .
H63 H 0.4195 -0.0711 0.4172 0.073 Uiso 1 1 calc R . .
C64 C 0.4069(3) 0.0403(4) 0.3417(2) 0.0603(13) Uani 1 1 d . . .
H64 H 0.4388 -0.0002 0.3187 0.072 Uiso 1 1 calc R . .
C65 C 0.3729(3) 0.1426(4) 0.3172(2) 0.0628(13) Uani 1 1 d . . .
H65 H 0.3829 0.1722 0.2782 0.075 Uiso 1 1 calc R . .
C66 C 0.3242(3) 0.2019(3) 0.3497(2) 0.0489(11) Uani 1 1 d . . .
H66 H 0.3018 0.2719 0.3328 0.059 Uiso 1 1 calc R . .

loop_
_atom_site_aniso_label
_atom_site_aniso_U_11
_atom_site_aniso_U_22
_atom_site_aniso_U_33
_atom_site_aniso_U_23
_atom_site_aniso_U_13
_atom_site_aniso_U_12
Pt1 0.04154(9) 0.03099(8) 0.03140(8) -0.00035(7) 0.00494(6) 0.00412(8)
P2 0.0423(6) 0.0318(6) 0.0350(5) 0.0002(4) 0.0068(5) 0.0028(5)
P1 0.0477(6) 0.0315(6) 0.0328(5) 0.0005(4) 0.0109(4) 0.0030(5)
C1 0.039(2) 0.032(2) 0.037(2) 0.0013(16) 0.0111(18) -0.0047(17)
C2 0.036(2) 0.077(4) 0.051(3) 0.001(2) 0.012(2) -0.004(2)
C3 0.040(3) 0.112(5) 0.072(4) 0.003(3) 0.001(3) -0.012(3)
C4 0.067(4) 0.105(5) 0.047(3) -0.011(3) -0.007(3) -0.021(3)
C5 0.085(4) 0.067(4) 0.040(3) -0.007(2) 0.015(3) 0.003(3)
C6 0.047(3) 0.047(3) 0.045(2) -0.003(2) 0.017(2) 0.001(2)
C7 0.056(3) 0.021(2) 0.049(2) 0.0025(17) -0.006(2) 0.0079(18)
C11 0.056(3) 0.035(2) 0.030(2) 0.0015(17) 0.0144(19) -0.004(2)
C12 0.068(3) 0.047(3) 0.059(3) -0.008(2) 0.033(2) -0.004(2)
C13 0.107(5) 0.043(3) 0.067(3) -0.015(2) 0.050(3) -0.012(3)
C14 0.122(5) 0.051(3) 0.049(3) -0.017(2) 0.034(3) -0.032(3)
C15 0.079(4) 0.063(3) 0.059(3) -0.006(3) 0.008(3) -0.029(3)
C16 0.068(3) 0.048(3) 0.050(3) -0.006(2) 0.018(2) -0.006(2)
C21 0.052(3) 0.037(2) 0.034(2) 0.0006(17) 0.0136(19) -0.001(2)
C22 0.047(3) 0.057(3) 0.050(3) 0.003(2) 0.016(2) 0.007(2)
C23 0.064(3) 0.085(4) 0.058(3) -0.001(3) 0.029(3) 0.004(3)
C24 0.096(4) 0.079(4) 0.059(3) 0.003(3) 0.038(3) -0.031(3)
C25 0.118(5) 0.049(3) 0.069(4) 0.002(3) 0.039(3) -0.020(3)
C26 0.097(4) 0.043(3) 0.055(3) 0.003(2) 0.036(3) 0.003(3)
C31 0.056(3) 0.028(2) 0.039(2) 0.0025(17) 0.019(2) 0.0057(19)
C32 0.058(3) 0.056(3) 0.045(3) 0.016(2) 0.016(2) 0.011(2)
C33 0.049(3) 0.078(4) 0.055(3) 0.025(3) 0.009(2) 0.014(3)
C34 0.053(3) 0.061(3) 0.081(4) 0.007(3) 0.020(3) 0.005(2)
C35 0.061(3) 0.080(4) 0.061(3) 0.004(3) 0.029(3) -0.003(3)
C36 0.059(3) 0.067(3) 0.039(2) 0.006(2) 0.014(2) 0.000(2)
C41 0.039(2) 0.050(3) 0.038(2) -0.0026(19) 0.0070(19) -0.004(2)
C42 0.059(3) 0.053(3) 0.069(3) -0.004(2) 0.018(3) -0.010(2)
C43 0.083(5) 0.080(4) 0.103(5) -0.019(4) 0.015(4) -0.029(4)
C44 0.065(4) 0.119(6) 0.085(4) -0.006(4) 0.006(3) -0.035(4)
C45 0.048(3) 0.112(5) 0.087(4) -0.007(4) 0.024(3) 0.001(3)
C46 0.056(3) 0.072(4) 0.069(3) -0.013(3) 0.015(3) -0.001(3)
C51 0.056(3) 0.029(2) 0.036(2) 0.0004(17) 0.010(2) 0.0075(19)
C52 0.066(3) 0.048(3) 0.046(3) 0.000(2) 0.004(2) 0.012(2)
C53 0.097(5) 0.051(3) 0.058(3) -0.008(3) -0.010(3) 0.029(3)
C54 0.142(6) 0.045(3) 0.045(3) 0.000(2) 0.011(4) 0.028(4)
C55 0.136(6) 0.057(3) 0.051(3) 0.007(3) 0.045(4) 0.009(4)
C56 0.080(3) 0.044(3) 0.045(3) 0.000(2) 0.022(2) 0.003(2)
C61 0.040(2) 0.035(2) 0.038(2) -0.0004(17) 0.0110(18) -0.0020(18)
C62 0.070(3) 0.040(3) 0.052(3) 0.008(2) 0.027(2) 0.008(2)
C63 0.070(3) 0.049(3) 0.068(3) 0.010(2) 0.028(3) 0.024(2)
C64 0.064(3) 0.061(3) 0.057(3) -0.004(2) 0.024(3) 0.011(3)
C65 0.080(4) 0.067(3) 0.046(3) 0.007(2) 0.028(3) 0.010(3)
C66 0.055(3) 0.042(3) 0.047(2) 0.007(2) 0.015(2) 0.010(2)

loop_
_geom_bond_atom_site_label_1
_geom_bond_atom_site_label_2
_geom_bond_distance
_geom_bond_site_symmetry_2
_geom_bond_publ_flag
Pt1 C1 2.058(4) . ?
Pt1 C7 2.226(4) . ?
Pt1 P1 2.2730(10) . ?
Pt1 P2 2.2816(10) . ?
P2 C41 1.815(4) . ?
P2 C61 1.821(4) . ?
P2 C51 1.826(4) . ?
P1 C31 1.816(4) . ?
P1 C21 1.819(4) . ?
P1 C11 1.840(4) . ?
C1 C2 1.373(5) . ?
C1 C6 1.395(5) . ?
C2 C3 1.404(6) . ?
C2 H2 0.9300 . ?
C3 C4 1.362(7) . ?
C3 H3 0.9300 . ?
C4 C5 1.355(7) . ?
C4 H4 0.9300 . ?
C5 C6 1.383(5) . ?
C5 H5 0.9300 . ?
C6 H6 0.9300 . ?
C7 H7A 0.9600 . ?
C7 H7B 0.9600 . ?
C7 H7C 0.9600 . ?
C11 C12 1.376(5) . ?
C11 C16 1.383(6) . ?
C12 C13 1.379(6) . ?
C12 H12 0.9300 . ?
C13 C14 1.347(7) . ?
C13 H13 0.9300 . ?
C14 C15 1.351(7) . ?
C14 H14 0.9300 . ?
C15 C16 1.384(6) . ?
C15 H15 0.9300 . ?
C16 H16 0.9300 . ?
C21 C26 1.382(5) . ?
C21 C22 1.382(5) . ?
C22 C23 1.371(6) . ?
C22 H22 0.9300 . ?
C23 C24 1.358(7) . ?
C23 H23 0.9300 . ?
C24 C25 1.362(7) . ?
C24 H24 0.9300 . ?
C25 C26 1.397(6) . ?
C25 H25 0.9300 . ?
C26 H26 0.9300 . ?
C31 C32 1.386(5) . ?
C31 C36 1.390(6) . ?
C32 C33 1.379(6) . ?
C32 H32 0.9300 . ?
C33 C34 1.367(6) . ?
C33 H33 0.9300 . ?
C34 C35 1.385(6) . ?
C34 H34 0.9300 . ?
C35 C36 1.359(6) . ?
C35 H35 0.9300 . ?
C36 H36 0.9300 . ?
C41 C42 1.382(6) . ?
C41 C46 1.393(6) . ?
C42 C43 1.385(7) . ?
C42 H42 0.9300 . ?
C43 C44 1.373(8) . ?
C43 H43 0.9300 . ?
C44 C45 1.355(8) . ?
C44 H44 0.9300 . ?
C45 C46 1.385(6) . ?
C45 H45 0.9300 . ?
C46 H46 0.9300 . ?
C51 C56 1.377(6) . ?
C51 C52 1.380(6) . ?
C52 C53 1.399(6) . ?
C52 H52 0.9300 . ?
C53 C54 1.356(8) . ?
C53 H53 0.9300 . ?
C54 C55 1.362(8) . ?
C54 H54 0.9300 . ?
C55 C56 1.391(6) . ?
C55 H55 0.9300 . ?
C56 H56 0.9300 . ?
C61 C66 1.378(5) . ?
C61 C62 1.383(5) . ?
C62 C63 1.379(6) . ?
C62 H62 0.9300 . ?
C63 C64 1.357(6) . ?
C63 H63 0.9300 . ?
C64 C65 1.363(6) . ?
C64 H64 0.9300 . ?
C65 C66 1.368(6) . ?
C65 H65 0.9300 . ?
C66 H66 0.9300 . ?
